data_4066844
loop_
_publ_author_name
'Doherty, Simon'
'Knight, Julian G.'
'Hashmi, A. Stephen K.'
'Smyth, Catherine H.'
'Ward, Nicholas A. B.'
'Robson, Katharine J.'
'Tweedley, Sophie'
'Harrington, Ross W.'
'Clegg, William'

_publ_section_title
;
 Efficient Cycloisomerization of Propargyl Amides by Electrophilic Gold(I)
 Complexes of KITPHOS Monophosphines: A Comparative Study
;
_journal_issue 18
_journal_name_full Organometallics
_journal_page_first 4139
_journal_paper_doi 10.1021/om1006769
_journal_volume 29
_journal_year 2010
_chemical_formula_moiety 'C36 H39 Au F3 O4 P S'
_chemical_formula_sum 'C36 H39 Au F3 O4 P S'
_chemical_formula_weight 852.67
_chemical_name_systematic
;
 ?
;
_space_group_IT_number 14
_symmetry_cell_setting monoclinic
_symmetry_space_group_name_Hall '-P 2ybc'
_symmetry_space_group_name_H-M 'P 1 21/c 1'
_atom_sites_solution_hydrogens geom
_atom_sites_solution_primary direct
_atom_sites_solution_secondary difmap
_audit_creation_method SHELXL-97
_cell_angle_alpha 90.00
_cell_angle_beta 96.282(1)
_cell_angle_gamma 90.00
_cell_formula_units_Z 8
_cell_length_a 20.9477(4)
_cell_length_b 19.3370(3)
_cell_length_c 16.9133(2)
_cell_measurement_reflns_used 18352
_cell_measurement_temperature 150(2)
_cell_measurement_theta_max 28.51
_cell_measurement_theta_min 2.87
_cell_volume 6809.86(19)
_computing_cell_refinement CrysAlisPro
_computing_data_collection CrysAlisPro
_computing_data_reduction CrysAlisPro
_computing_molecular_graphics 'Bruker SHELXTL'
_computing_publication_material 'Bruker SHELXTL and local programs'
_computing_structure_refinement 'Bruker SHELXTL'
_computing_structure_solution 'Bruker SHELXTL'
_diffrn_ambient_temperature 150(2)
_diffrn_detector_area_resol_mean 10.3968
_diffrn_measured_fraction_theta_full 0.998
_diffrn_measured_fraction_theta_max 0.998
_diffrn_measurement_device_type 'Oxford Diffraction Gemini A Ultra diffractometer'
_diffrn_measurement_method '\w scans'
_diffrn_radiation_monochromator graphite
_diffrn_radiation_source 'sealed tube with Enhance optics'
_diffrn_radiation_type MoK\a
_diffrn_radiation_wavelength 0.71073
_diffrn_reflns_av_R_equivalents 0.0525
_diffrn_reflns_av_sigmaI/netI 0.0744
_diffrn_reflns_limit_h_max 24
_diffrn_reflns_limit_h_min -24
_diffrn_reflns_limit_k_max 22
_diffrn_reflns_limit_k_min -22
_diffrn_reflns_limit_l_max 20
_diffrn_reflns_limit_l_min -20
_diffrn_reflns_number 51986
_diffrn_reflns_theta_full 25.00
_diffrn_reflns_theta_max 25.00
_diffrn_reflns_theta_min 2.88
_diffrn_standards_number 0
_exptl_absorpt_coefficient_mu 4.483
_exptl_absorpt_correction_T_max 0.468
_exptl_absorpt_correction_T_min 0.347
_exptl_absorpt_correction_type multi-scan
_exptl_absorpt_process_details CrysAlisPro
_exptl_crystal_colour colourless
_exptl_crystal_density_diffrn 1.663
_exptl_crystal_density_method 'not measured'
_exptl_crystal_description block
_exptl_crystal_F_000 3392
_exptl_crystal_size_max 0.30
_exptl_crystal_size_mid 0.22
_exptl_crystal_size_min 0.20
_refine_diff_density_max 1.938
_refine_diff_density_min -2.070
_refine_diff_density_rms 0.096
_refine_ls_extinction_method none
_refine_ls_goodness_of_fit_ref 0.850
_refine_ls_hydrogen_treatment constr
_refine_ls_matrix_type full
_refine_ls_number_parameters 831
_refine_ls_number_reflns 11965
_refine_ls_number_restraints 0
_refine_ls_restrained_S_all 0.850
_refine_ls_R_factor_all 0.0561
_refine_ls_R_factor_gt 0.0295
_refine_ls_shift/su_max 0.003
_refine_ls_shift/su_mean 0.000
_refine_ls_structure_factor_coef Fsqd
_refine_ls_weighting_details 'calc w=1/[\s^2^(Fo^2^)+(0.0257P)^2^+0.0000P] where P=(Fo^2^+2Fc^2^)/3'
_refine_ls_weighting_scheme calc
_refine_ls_wR_factor_gt 0.0531
_refine_ls_wR_factor_ref 0.0557
_reflns_number_gt 7999
_reflns_number_total 11965
_reflns_threshold_expression I>2\s(I)
_cod_data_source_file om1006769_si_002.cif
_cod_data_source_block sd296_compound_5
_cod_original_sg_symbol_H-M 'P 21/c'
_cod_database_code 4066844

loop_
_symmetry_equiv_pos_as_xyz
'x, y, z'
'-x, y+1/2, -z+1/2'
'-x, -y, -z'
'x, -y-1/2, z-1/2'

loop_
_atom_site_label
_atom_site_type_symbol
_atom_site_fract_x
_atom_site_fract_y
_atom_site_fract_z
_atom_site_U_iso_or_equiv
_atom_site_adp_type
_atom_site_occupancy
_atom_site_symmetry_multiplicity
_atom_site_calc_flag
_atom_site_refinement_flags
Au1 Au 0.392934(10) 0.321917(9) 0.258443(10) 0.03252(6) Uani 1 1 d .
P1 P 0.39052(6) 0.25708(6) 0.36576(7) 0.0276(3) Uani 1 1 d .
S1 S 0.46822(7) 0.40361(7) 0.14018(7) 0.0466(4) Uani 1 1 d .
O1 O 0.3786(2) 0.47306(18) 0.4217(2) 0.0618(11) Uani 1 1 d .
O2 O 0.40267(16) 0.38090(16) 0.15679(17) 0.0376(8) Uani 1 1 d .
O3 O 0.51410(19) 0.4066(2) 0.2085(2) 0.0698(13) Uani 1 1 d .
O4 O 0.48822(19) 0.37127(18) 0.0702(2) 0.0539(10) Uani 1 1 d .
F1 F 0.40667(17) 0.49679(16) 0.05245(18) 0.0674(10) Uani 1 1 d .
F2 F 0.50529(19) 0.52145(17) 0.0900(2) 0.0804(11) Uani 1 1 d .
F3 F 0.43386(18) 0.52868(16) 0.17214(19) 0.0716(10) Uani 1 1 d .
C1 C 0.3489(2) 0.2944(2) 0.4426(2) 0.0291(11) Uani 1 1 d .
C2 C 0.3565(2) 0.2642(2) 0.5279(2) 0.0294(12) Uani 1 1 d .
H2A H 0.3784 0.2182 0.5314 0.035 Uiso 1 1 calc R
C3 C 0.2898(2) 0.2620(2) 0.5547(2) 0.0287(12) Uani 1 1 d .
C4 C 0.2590(3) 0.2058(3) 0.5836(2) 0.0353(13) Uani 1 1 d .
H4A H 0.2794 0.1619 0.5886 0.042 Uiso 1 1 calc R
C5 C 0.1971(3) 0.2149(3) 0.6052(3) 0.0416(14) Uani 1 1 d .
H5A H 0.1753 0.1764 0.6247 0.050 Uiso 1 1 calc R
C6 C 0.1668(3) 0.2783(3) 0.5989(3) 0.0404(13) Uani 1 1 d .
H6A H 0.1248 0.2835 0.6143 0.048 Uiso 1 1 calc R
C7 C 0.1981(2) 0.3344(3) 0.5700(2) 0.0340(13) Uani 1 1 d .
H7A H 0.1776 0.3782 0.5651 0.041 Uiso 1 1 calc R
C8 C 0.2590(2) 0.3263(2) 0.5485(2) 0.0274(11) Uani 1 1 d .
C9 C 0.3009(2) 0.3823(2) 0.5181(2) 0.0301(12) Uani 1 1 d .
H9A H 0.2793 0.4284 0.5136 0.036 Uiso 1 1 calc R
C10 C 0.3622(2) 0.3830(2) 0.5747(2) 0.0261(11) Uani 1 1 d .
C11 C 0.3881(2) 0.4386(2) 0.6181(3) 0.0348(12) Uani 1 1 d .
H11A H 0.3673 0.4823 0.6142 0.042 Uiso 1 1 calc R
C12 C 0.4449(3) 0.4297(3) 0.6676(3) 0.0405(13) Uani 1 1 d .
H12A H 0.4630 0.4674 0.6983 0.049 Uiso 1 1 calc R
C13 C 0.4751(3) 0.3669(3) 0.6723(3) 0.0419(14) Uani 1 1 d .
H13A H 0.5142 0.3616 0.7059 0.050 Uiso 1 1 calc R
C14 C 0.4493(2) 0.3104(2) 0.6284(3) 0.0336(12) Uani 1 1 d .
H14A H 0.4702 0.2668 0.6319 0.040 Uiso 1 1 calc R
C15 C 0.3929(2) 0.3194(2) 0.5801(2) 0.0265(11) Uani 1 1 d .
C16 C 0.3188(2) 0.3552(2) 0.4378(2) 0.0301(11) Uani 1 1 d .
C17 C 0.3023(3) 0.3994(2) 0.3658(3) 0.0382(13) Uani 1 1 d .
C18 C 0.2544(3) 0.3826(3) 0.3070(3) 0.0551(17) Uani 1 1 d .
H18A H 0.2301 0.3414 0.3105 0.066 Uiso 1 1 calc R
C19 C 0.2420(3) 0.4271(3) 0.2415(3) 0.065(2) Uani 1 1 d .
H19A H 0.2083 0.4161 0.2011 0.078 Uiso 1 1 calc R
C20 C 0.2771(4) 0.4856(3) 0.2349(3) 0.074(2) Uani 1 1 d .
H20A H 0.2692 0.5138 0.1889 0.089 Uiso 1 1 calc R
C21 C 0.3237(3) 0.5038(3) 0.2941(3) 0.0623(19) Uani 1 1 d .
H21A H 0.3479 0.5450 0.2907 0.075 Uiso 1 1 calc R
C22 C 0.3347(3) 0.4597(3) 0.3598(3) 0.0486(15) Uani 1 1 d .
C23 C 0.4226(4) 0.5265(4) 0.4157(6) 0.149(4) Uani 1 1 d .
H23A H 0.4488 0.5325 0.4669 0.223 Uiso 1 1 calc R
H23B H 0.3994 0.5695 0.4013 0.223 Uiso 1 1 calc R
H23C H 0.4505 0.5151 0.3747 0.223 Uiso 1 1 calc R
C24 C 0.4725(2) 0.2484(3) 0.4153(3) 0.0384(13) Uani 1 1 d .
H24A H 0.4698 0.2283 0.4693 0.046 Uiso 1 1 calc R
C25 C 0.5021(3) 0.3208(3) 0.4258(3) 0.0512(15) Uani 1 1 d .
H25A H 0.5034 0.3425 0.3730 0.061 Uiso 1 1 calc R
H25B H 0.4750 0.3499 0.4568 0.061 Uiso 1 1 calc R
C26 C 0.5689(3) 0.3173(4) 0.4680(4) 0.082(2) Uani 1 1 d .
H26A H 0.5670 0.3010 0.5232 0.098 Uiso 1 1 calc R
H26B H 0.5879 0.3642 0.4706 0.098 Uiso 1 1 calc R
C27 C 0.6116(3) 0.2688(4) 0.4259(4) 0.082(2) Uani 1 1 d .
H27A H 0.6177 0.2880 0.3730 0.099 Uiso 1 1 calc R
H27B H 0.6543 0.2654 0.4572 0.099 Uiso 1 1 calc R
C28 C 0.5823(3) 0.1971(4) 0.4158(4) 0.074(2) Uani 1 1 d .
H28A H 0.5800 0.1759 0.4688 0.089 Uiso 1 1 calc R
H28B H 0.6098 0.1674 0.3859 0.089 Uiso 1 1 calc R
C29 C 0.5140(2) 0.2011(3) 0.3707(3) 0.0409(13) Uani 1 1 d .
H29A H 0.5164 0.2191 0.3163 0.049 Uiso 1 1 calc R
H29B H 0.4948 0.1543 0.3662 0.049 Uiso 1 1 calc R
C30 C 0.3568(2) 0.1721(2) 0.3400(3) 0.0271(11) Uani 1 1 d .
H30A H 0.3848 0.1511 0.3022 0.033 Uiso 1 1 calc R
C31 C 0.3550(2) 0.1210(2) 0.4077(3) 0.0320(12) Uani 1 1 d .
H31A H 0.3278 0.1396 0.4471 0.038 Uiso 1 1 calc R
H31B H 0.3990 0.1144 0.4347 0.038 Uiso 1 1 calc R
C32 C 0.3281(3) 0.0514(2) 0.3764(3) 0.0425(14) Uani 1 1 d .
H32A H 0.3579 0.0308 0.3413 0.051 Uiso 1 1 calc R
H32B H 0.3254 0.0195 0.4217 0.051 Uiso 1 1 calc R
C33 C 0.2628(3) 0.0586(3) 0.3309(3) 0.0472(15) Uani 1 1 d .
H33A H 0.2318 0.0740 0.3674 0.057 Uiso 1 1 calc R
H33B H 0.2484 0.0130 0.3089 0.057 Uiso 1 1 calc R
C34 C 0.2637(3) 0.1100(3) 0.2639(3) 0.0449(14) Uani 1 1 d .
H34A H 0.2196 0.1159 0.2372 0.054 Uiso 1 1 calc R
H34B H 0.2909 0.0918 0.2242 0.054 Uiso 1 1 calc R
C35 C 0.2895(2) 0.1799(3) 0.2935(3) 0.0387(13) Uani 1 1 d .
H35A H 0.2598 0.2007 0.3284 0.046 Uiso 1 1 calc R
H35B H 0.2921 0.2112 0.2476 0.046 Uiso 1 1 calc R
C36 C 0.4516(3) 0.4914(3) 0.1124(3) 0.0540(16) Uani 1 1 d .
Au2 Au 0.133707(9) 0.652452(9) 0.436464(10) 0.02584(6) Uani 1 1 d .
P2 P 0.13518(6) 0.70231(6) 0.31945(6) 0.0216(3) Uani 1 1 d .
S2 S 0.18234(6) 0.63047(6) 0.61597(6) 0.0310(3) Uani 1 1 d .
O5 O 0.13366(15) 0.60897(15) 0.55051(16) 0.0313(8) Uani 1 1 d .
O6 O 0.16072(16) 0.61886(16) 0.69189(17) 0.0389(9) Uani 1 1 d .
O7 O 0.21294(16) 0.69526(15) 0.60218(19) 0.0405(9) Uani 1 1 d .
O8 O -0.03140(16) 0.55519(17) 0.2750(2) 0.0426(9) Uani 1 1 d .
F4 F 0.29356(16) 0.57982(17) 0.6660(2) 0.0738(11) Uani 1 1 d .
F5 F 0.22371(16) 0.50389(14) 0.62039(18) 0.0597(9) Uani 1 1 d .
F6 F 0.26825(16) 0.57024(16) 0.53972(19) 0.0616(9) Uani 1 1 d .
C37 C 0.11342(19) 0.6471(2) 0.2353(2) 0.0198(10) Uani 1 1 d .
C38 C 0.1158(2) 0.6770(2) 0.1503(2) 0.0208(10) Uani 1 1 d .
H38A H 0.1380 0.7228 0.1506 0.025 Uiso 1 1 calc R
C39 C 0.1477(2) 0.6225(2) 0.1034(2) 0.0242(11) Uani 1 1 d .
C40 C 0.2009(2) 0.6307(2) 0.0642(2) 0.0330(12) Uani 1 1 d .
H40A H 0.2219 0.6742 0.0642 0.040 Uiso 1 1 calc R
C41 C 0.2240(3) 0.5746(3) 0.0243(3) 0.0381(13) Uani 1 1 d .
H41A H 0.2610 0.5796 -0.0032 0.046 Uiso 1 1 calc R
C42 C 0.1926(3) 0.5110(3) 0.0249(3) 0.0421(14) Uani 1 1 d .
H42A H 0.2084 0.4727 -0.0023 0.050 Uiso 1 1 calc R
C43 C 0.1390(2) 0.5030(2) 0.0642(2) 0.0335(12) Uani 1 1 d .
H43A H 0.1179 0.4595 0.0640 0.040 Uiso 1 1 calc R
C44 C 0.1162(2) 0.5585(2) 0.1040(2) 0.0265(11) Uani 1 1 d .
C45 C 0.0591(2) 0.5604(2) 0.1516(2) 0.0251(11) Uani 1 1 d .
H45A H 0.0369 0.5146 0.1525 0.030 Uiso 1 1 calc R
C46 C 0.0149(2) 0.6172(2) 0.1166(2) 0.0272(11) Uani 1 1 d .
C47 C -0.0491(3) 0.6114(3) 0.0907(3) 0.0413(14) Uani 1 1 d .
H47A H -0.0702 0.5680 0.0913 0.050 Uiso 1 1 calc R
C48 C -0.0827(3) 0.6706(3) 0.0635(3) 0.0489(15) Uani 1 1 d .
H48A H -0.1273 0.6676 0.0461 0.059 Uiso 1 1 calc R
C49 C -0.0518(3) 0.7334(3) 0.0616(3) 0.0457(15) Uani 1 1 d .
H49A H -0.0754 0.7731 0.0425 0.055 Uiso 1 1 calc R
C50 C 0.0128(2) 0.7394(3) 0.0870(2) 0.0356(13) Uani 1 1 d .
H50A H 0.0341 0.7826 0.0850 0.043 Uiso 1 1 calc R
C51 C 0.0457(2) 0.6810(2) 0.1154(2) 0.0285(11) Uani 1 1 d .
C52 C 0.0857(2) 0.5851(2) 0.2355(2) 0.0223(10) Uani 1 1 d .
C53 C 0.0779(2) 0.5393(2) 0.3040(2) 0.0234(11) Uani 1 1 d .
C54 C 0.1302(2) 0.5097(2) 0.3483(2) 0.0321(12) Uani 1 1 d .
H54A H 0.1725 0.5201 0.3366 0.039 Uiso 1 1 calc R
C55 C 0.1209(3) 0.4648(3) 0.4102(3) 0.0480(15) Uani 1 1 d .
H55A H 0.1568 0.4446 0.4409 0.058 Uiso 1 1 calc R
C56 C 0.0602(3) 0.4496(3) 0.4267(3) 0.0515(16) Uani 1 1 d .
H56A H 0.0544 0.4184 0.4686 0.062 Uiso 1 1 calc R
C57 C 0.0074(3) 0.4783(3) 0.3843(3) 0.0450(14) Uani 1 1 d .
H57A H -0.0346 0.4679 0.3972 0.054 Uiso 1 1 calc R
C58 C 0.0163(2) 0.5232(2) 0.3220(3) 0.0310(12) Uani 1 1 d .
C59 C -0.0958(3) 0.5443(3) 0.2911(4) 0.0676(18) Uani 1 1 d .
H59A H -0.1248 0.5715 0.2538 0.101 Uiso 1 1 calc R
H59B H -0.1005 0.5589 0.3456 0.101 Uiso 1 1 calc R
H59C H -0.1064 0.4951 0.2849 0.101 Uiso 1 1 calc R
C60 C 0.0757(2) 0.7725(2) 0.3034(2) 0.0226(11) Uani 1 1 d .
H60A H 0.0803 0.7934 0.2502 0.027 Uiso 1 1 calc R
C61 C 0.0071(2) 0.7440(2) 0.3007(3) 0.0305(12) Uani 1 1 d .
H61A H 0.0006 0.7071 0.2601 0.037 Uiso 1 1 calc R
H61B H 0.0006 0.7236 0.3530 0.037 Uiso 1 1 calc R
C62 C -0.0413(2) 0.8018(2) 0.2808(3) 0.0374(13) Uani 1 1 d .
H62A H -0.0358 0.8207 0.2275 0.045 Uiso 1 1 calc R
H62B H -0.0854 0.7830 0.2791 0.045 Uiso 1 1 calc R
C63 C -0.0323(2) 0.8588(3) 0.3419(3) 0.0458(14) Uani 1 1 d .
H63A H -0.0415 0.8408 0.3943 0.055 Uiso 1 1 calc R
H63B H -0.0631 0.8967 0.3267 0.055 Uiso 1 1 calc R
C64 C 0.0357(3) 0.8869(3) 0.3484(4) 0.0514(15) Uani 1 1 d .
H64A H 0.0413 0.9214 0.3919 0.062 Uiso 1 1 calc R
H64B H 0.0427 0.9106 0.2982 0.062 Uiso 1 1 calc R
C65 C 0.0854(2) 0.8300(2) 0.3648(3) 0.0374(13) Uani 1 1 d .
H65A H 0.1289 0.8498 0.3642 0.045 Uiso 1 1 calc R
H65B H 0.0823 0.8105 0.4184 0.045 Uiso 1 1 calc R
C66 C 0.2142(2) 0.7357(2) 0.3046(2) 0.0232(11) Uani 1 1 d .
H66A H 0.2086 0.7687 0.2588 0.028 Uiso 1 1 calc R
C67 C 0.2484(3) 0.7750(3) 0.3761(3) 0.0500(15) Uani 1 1 d .
H67A H 0.2203 0.8125 0.3920 0.060 Uiso 1 1 calc R
H67B H 0.2574 0.7430 0.4217 0.060 Uiso 1 1 calc R
C68 C 0.3114(3) 0.8057(3) 0.3541(4) 0.070(2) Uani 1 1 d .
H68A H 0.3020 0.8395 0.3105 0.084 Uiso 1 1 calc R
H68B H 0.3334 0.8304 0.4006 0.084 Uiso 1 1 calc R
C69 C 0.3548(3) 0.7504(3) 0.3282(4) 0.0663(19) Uani 1 1 d .
H69A H 0.3687 0.7199 0.3740 0.080 Uiso 1 1 calc R
H69B H 0.3936 0.7720 0.3104 0.080 Uiso 1 1 calc R
C70 C 0.3212(3) 0.7073(3) 0.2609(4) 0.0555(16) Uani 1 1 d .
H70A H 0.3128 0.7364 0.2128 0.067 Uiso 1 1 calc R
H70B H 0.3498 0.6689 0.2484 0.067 Uiso 1 1 calc R
C71 C 0.2583(2) 0.6776(3) 0.2821(3) 0.0374(12) Uani 1 1 d .
H71A H 0.2667 0.6452 0.3273 0.045 Uiso 1 1 calc R
H71B H 0.2369 0.6516 0.2361 0.045 Uiso 1 1 calc R
C72 C 0.2448(3) 0.5674(3) 0.6103(3) 0.0483(15) Uani 1 1 d .

loop_
_atom_site_aniso_label
_atom_site_aniso_U_11
_atom_site_aniso_U_22
_atom_site_aniso_U_33
_atom_site_aniso_U_23
_atom_site_aniso_U_13
_atom_site_aniso_U_12
Au1 0.05234(14) 0.02625(11) 0.02079(10) 0.00380(8) 0.01224(9) 0.00057(10)
P1 0.0399(8) 0.0248(7) 0.0196(6) 0.0023(5) 0.0098(6) 0.0027(6)
S1 0.0628(11) 0.0458(9) 0.0307(7) 0.0029(6) 0.0032(7) -0.0160(8)
O1 0.068(3) 0.042(2) 0.079(3) 0.011(2) 0.023(2) -0.016(2)
O2 0.045(2) 0.040(2) 0.0282(17) 0.0116(15) 0.0080(16) -0.0123(17)
O3 0.068(3) 0.091(3) 0.045(2) 0.014(2) -0.021(2) -0.024(2)
O4 0.071(3) 0.047(2) 0.046(2) -0.0089(18) 0.021(2) -0.008(2)
F1 0.092(3) 0.051(2) 0.054(2) 0.0091(16) -0.0161(19) -0.0085(19)
F2 0.103(3) 0.062(2) 0.083(2) -0.0078(19) 0.037(2) -0.046(2)
F3 0.101(3) 0.055(2) 0.061(2) -0.0248(18) 0.022(2) -0.016(2)
C1 0.042(3) 0.025(3) 0.020(2) 0.007(2) 0.007(2) 0.001(2)
C2 0.045(3) 0.025(3) 0.020(2) 0.003(2) 0.010(2) 0.002(2)
C3 0.046(3) 0.031(3) 0.009(2) -0.003(2) 0.000(2) -0.001(2)
C4 0.052(4) 0.033(3) 0.019(2) 0.006(2) -0.004(2) -0.011(3)
C5 0.031(3) 0.061(4) 0.031(3) 0.013(3) -0.003(2) -0.020(3)
C6 0.028(3) 0.061(4) 0.030(3) 0.004(3) -0.005(2) -0.006(3)
C7 0.033(3) 0.047(4) 0.020(2) -0.004(2) -0.003(2) 0.001(3)
C8 0.040(3) 0.031(3) 0.011(2) -0.001(2) -0.001(2) 0.000(2)
C9 0.043(3) 0.022(3) 0.027(2) -0.001(2) 0.010(2) 0.003(2)
C10 0.031(3) 0.031(3) 0.019(2) -0.001(2) 0.016(2) -0.005(2)
C11 0.036(3) 0.031(3) 0.040(3) -0.006(2) 0.017(3) -0.004(2)
C12 0.036(4) 0.050(4) 0.038(3) -0.007(3) 0.015(3) -0.019(3)
C13 0.040(3) 0.050(4) 0.037(3) 0.006(3) 0.007(3) -0.010(3)
C14 0.041(3) 0.033(3) 0.029(3) 0.008(2) 0.013(2) -0.006(2)
C15 0.031(3) 0.031(3) 0.020(2) 0.005(2) 0.014(2) -0.001(2)
C16 0.044(3) 0.026(3) 0.021(2) 0.005(2) 0.009(2) 0.001(2)
C17 0.069(4) 0.017(3) 0.033(3) 0.007(2) 0.027(3) 0.011(3)
C18 0.070(5) 0.044(4) 0.048(3) -0.006(3) -0.007(3) 0.028(3)
C19 0.109(6) 0.047(4) 0.038(3) 0.008(3) 0.001(3) 0.040(4)
C20 0.162(8) 0.035(4) 0.030(3) 0.012(3) 0.032(4) 0.049(4)
C21 0.125(6) 0.025(3) 0.045(4) 0.011(3) 0.044(4) 0.020(3)
C22 0.077(5) 0.037(3) 0.033(3) -0.005(3) 0.014(3) 0.010(3)
C23 0.129(8) 0.124(8) 0.186(10) 0.050(7) -0.021(7) -0.089(7)
C24 0.041(3) 0.051(3) 0.024(3) 0.006(2) 0.005(2) -0.004(3)
C25 0.047(4) 0.072(4) 0.036(3) -0.016(3) 0.012(3) -0.029(3)
C26 0.056(5) 0.140(7) 0.053(4) -0.022(4) 0.020(3) -0.031(4)
C27 0.040(4) 0.137(7) 0.070(5) -0.004(5) 0.008(4) -0.019(4)
C28 0.055(5) 0.111(6) 0.060(4) 0.028(4) 0.018(3) 0.018(4)
C29 0.029(3) 0.055(4) 0.039(3) 0.009(3) 0.007(2) 0.000(3)
C30 0.023(3) 0.027(3) 0.032(3) -0.001(2) 0.005(2) 0.001(2)
C31 0.030(3) 0.035(3) 0.030(3) 0.009(2) -0.003(2) -0.002(2)
C32 0.056(4) 0.033(3) 0.038(3) 0.008(2) 0.006(3) -0.007(3)
C33 0.051(4) 0.055(4) 0.034(3) 0.007(3) 0.000(3) -0.022(3)
C34 0.042(4) 0.058(4) 0.033(3) 0.008(3) -0.003(3) -0.015(3)
C35 0.042(3) 0.044(3) 0.030(3) 0.011(2) 0.002(2) 0.003(3)
C36 0.072(5) 0.054(4) 0.036(3) -0.009(3) 0.003(3) -0.014(3)
Au2 0.03352(11) 0.02580(10) 0.01816(9) 0.00166(8) 0.00269(7) 0.00097(9)
P2 0.0269(7) 0.0199(6) 0.0179(6) -0.0002(5) 0.0021(5) 0.0005(5)
S2 0.0370(8) 0.0329(7) 0.0237(6) -0.0009(5) 0.0054(6) 0.0063(6)
O5 0.034(2) 0.0361(19) 0.0224(16) 0.0036(14) -0.0015(14) -0.0009(15)
O6 0.052(2) 0.043(2) 0.0232(17) -0.0030(15) 0.0101(16) 0.0029(17)
O7 0.057(2) 0.0199(19) 0.044(2) -0.0026(15) 0.0052(18) -0.0056(16)
O8 0.025(2) 0.047(2) 0.057(2) 0.0067(18) 0.0095(18) 0.0023(17)
F4 0.047(2) 0.080(3) 0.088(3) -0.013(2) -0.025(2) 0.0235(19)
F5 0.085(3) 0.0248(18) 0.072(2) 0.0053(15) 0.0231(18) 0.0156(16)
F6 0.063(2) 0.061(2) 0.066(2) -0.0024(17) 0.0333(18) 0.0187(17)
C37 0.016(2) 0.026(3) 0.017(2) -0.002(2) -0.0005(18) 0.004(2)
C38 0.027(3) 0.016(2) 0.019(2) 0.0024(19) 0.0029(19) -0.001(2)
C39 0.030(3) 0.026(3) 0.016(2) -0.002(2) 0.002(2) 0.004(2)
C40 0.048(4) 0.028(3) 0.023(2) 0.002(2) 0.006(2) 0.004(2)
C41 0.045(4) 0.045(3) 0.026(3) 0.002(2) 0.015(2) 0.005(3)
C42 0.069(4) 0.033(3) 0.026(3) -0.003(2) 0.013(3) 0.011(3)
C43 0.054(4) 0.026(3) 0.020(2) 0.000(2) 0.004(2) -0.002(2)
C44 0.041(3) 0.021(3) 0.017(2) 0.000(2) 0.001(2) 0.000(2)
C45 0.032(3) 0.018(2) 0.025(2) -0.005(2) -0.002(2) -0.008(2)
C46 0.033(3) 0.027(3) 0.020(2) 0.000(2) -0.002(2) -0.002(2)
C47 0.048(4) 0.042(3) 0.031(3) 0.001(2) -0.009(3) -0.006(3)
C48 0.029(3) 0.075(5) 0.038(3) 0.003(3) -0.013(2) 0.000(3)
C49 0.051(4) 0.048(4) 0.034(3) 0.005(3) -0.014(3) 0.006(3)
C50 0.047(4) 0.035(3) 0.023(3) 0.001(2) -0.003(2) 0.004(3)
C51 0.038(3) 0.033(3) 0.014(2) 0.000(2) -0.002(2) 0.003(3)
C52 0.017(3) 0.026(3) 0.024(2) -0.004(2) 0.003(2) 0.006(2)
C53 0.029(3) 0.022(3) 0.020(2) -0.004(2) 0.008(2) 0.002(2)
C54 0.039(3) 0.030(3) 0.027(2) 0.004(2) -0.001(2) 0.004(2)
C55 0.065(5) 0.037(3) 0.041(3) 0.012(3) -0.003(3) 0.004(3)
C56 0.086(5) 0.036(3) 0.034(3) 0.007(3) 0.018(3) -0.003(3)
C57 0.058(4) 0.038(3) 0.044(3) -0.004(3) 0.025(3) -0.015(3)
C58 0.037(3) 0.026(3) 0.031(3) -0.008(2) 0.009(2) 0.000(2)
C59 0.032(4) 0.074(5) 0.101(5) -0.007(4) 0.025(3) 0.002(3)
C60 0.029(3) 0.020(2) 0.020(2) 0.0008(19) 0.007(2) 0.002(2)
C61 0.028(3) 0.028(3) 0.036(3) 0.002(2) 0.006(2) 0.005(2)
C62 0.028(3) 0.041(3) 0.046(3) -0.001(3) 0.013(2) 0.004(2)
C63 0.042(4) 0.036(3) 0.062(4) 0.001(3) 0.017(3) 0.013(3)
C64 0.057(4) 0.025(3) 0.073(4) -0.009(3) 0.009(3) 0.004(3)
C65 0.032(3) 0.029(3) 0.050(3) -0.009(2) 0.001(2) 0.004(2)
C66 0.024(3) 0.019(2) 0.026(2) 0.002(2) -0.003(2) 0.002(2)
C67 0.039(4) 0.059(4) 0.050(3) -0.018(3) -0.006(3) -0.003(3)
C68 0.037(4) 0.072(5) 0.097(5) -0.008(4) -0.015(4) -0.017(3)
C69 0.024(4) 0.081(5) 0.091(5) 0.026(4) -0.007(3) -0.006(3)
C70 0.031(4) 0.061(4) 0.076(4) 0.014(3) 0.011(3) 0.011(3)
C71 0.025(3) 0.041(3) 0.046(3) 0.003(2) 0.004(2) 0.006(2)
C72 0.066(4) 0.029(3) 0.049(4) -0.003(3) 0.006(3) 0.008(3)

loop_
_atom_type_symbol
_atom_type_description
_atom_type_scat_dispersion_real
_atom_type_scat_dispersion_imag
_atom_type_scat_source
C C 0.0033 0.0016 'International Tables Vol C Tables 4.2.6.8 and 6.1.1.4'
H H 0.0000 0.0000 'International Tables Vol C Tables 4.2.6.8 and 6.1.1.4'
O O 0.0106 0.0060 'International Tables Vol C Tables 4.2.6.8 and 6.1.1.4'
F F 0.0171 0.0103 'International Tables Vol C Tables 4.2.6.8 and 6.1.1.4'
P P 0.1023 0.0942 'International Tables Vol C Tables 4.2.6.8 and 6.1.1.4'
S S 0.1246 0.1234 'International Tables Vol C Tables 4.2.6.8 and 6.1.1.4'
Au Au -2.0133 8.8022 'International Tables Vol C Tables 4.2.6.8 and 6.1.1.4'

loop_
_geom_angle_atom_site_label_1
_geom_angle_atom_site_label_2
_geom_angle_atom_site_label_3
_geom_angle
P1 Au1 O2 175.54(10)
Au1 P1 C1 115.02(15)
Au1 P1 C24 108.81(16)
Au1 P1 C30 110.96(14)
C1 P1 C24 102.2(2)
C1 P1 C30 109.3(2)
C24 P1 C30 110.3(2)
O2 S1 O3 114.3(2)
O2 S1 O4 112.5(2)
O2 S1 C36 99.9(3)
O3 S1 O4 117.0(3)
O3 S1 C36 105.6(3)
O4 S1 C36 105.2(2)
C22 O1 C23 119.2(5)
Au1 O2 S1 119.21(18)
P1 C1 C2 121.0(3)
P1 C1 C16 125.1(3)
C2 C1 C16 112.9(4)
C1 C2 H2A 112.9
C1 C2 C3 106.6(4)
C1 C2 C15 105.5(3)
H2A C2 C3 112.9
H2A C2 C15 112.9
C3 C2 C15 105.4(4)
C2 C3 C4 127.6(4)
C2 C3 C8 112.6(4)
C4 C3 C8 119.8(5)
C3 C4 H4A 120.7
C3 C4 C5 118.5(5)
H4A C4 C5 120.7
C4 C5 H5A 119.2
C4 C5 C6 121.5(5)
H5A C5 C6 119.2
C5 C6 H6A 120.2
C5 C6 C7 119.5(5)
H6A C6 C7 120.2
C6 C7 H7A 120.2
C6 C7 C8 119.7(5)
H7A C7 C8 120.2
C3 C8 C7 120.9(5)
C3 C8 C9 112.4(4)
C7 C8 C9 126.7(4)
C8 C9 H9A 112.8
C8 C9 C10 105.9(3)
C8 C9 C16 105.1(3)
H9A C9 C10 112.8
H9A C9 C16 112.8
C10 C9 C16 106.8(4)
C9 C10 C11 126.8(4)
C9 C10 C15 112.8(4)
C11 C10 C15 120.3(4)
C10 C11 H11A 120.5
C10 C11 C12 119.0(5)
H11A C11 C12 120.5
C11 C12 H12A 119.8
C11 C12 C13 120.4(5)
H12A C12 C13 119.8
C12 C13 H13A 119.5
C12 C13 C14 120.9(5)
H13A C13 C14 119.5
C13 C14 H14A 120.8
C13 C14 C15 118.4(5)
H14A C14 C15 120.8
C2 C15 C10 112.5(4)
C2 C15 C14 126.6(4)
C10 C15 C14 120.9(4)
C1 C16 C9 113.9(4)
C1 C16 C17 128.3(4)
C9 C16 C17 117.8(4)
C16 C17 C18 122.7(5)
C16 C17 C22 118.5(5)
C18 C17 C22 118.8(5)
C17 C18 H18A 120.5
C17 C18 C19 119.0(6)
H18A C18 C19 120.5
C18 C19 H19A 119.4
C18 C19 C20 121.2(6)
H19A C19 C20 119.4
C19 C20 H20A 119.9
C19 C20 C21 120.3(5)
H20A C20 C21 119.9
C20 C21 H21A 121.1
C20 C21 C22 117.9(6)
H21A C21 C22 121.1
O1 C22 C17 114.4(5)
O1 C22 C21 122.8(6)
C17 C22 C21 122.7(6)
O1 C23 H23A 109.5
O1 C23 H23B 109.5
O1 C23 H23C 109.5
H23A C23 H23B 109.5
H23A C23 H23C 109.5
H23B C23 H23C 109.5
P1 C24 H24A 108.1
P1 C24 C25 108.5(4)
P1 C24 C29 112.7(3)
H24A C24 C25 108.1
H24A C24 C29 108.1
C25 C24 C29 111.1(4)
C24 C25 H25A 109.4
C24 C25 H25B 109.4
C24 C25 C26 111.1(5)
H25A C25 H25B 108.0
H25A C25 C26 109.4
H25B C25 C26 109.4
C25 C26 H26A 109.3
C25 C26 H26B 109.3
C25 C26 C27 111.7(5)
H26A C26 H26B 107.9
H26A C26 C27 109.3
H26B C26 C27 109.3
C26 C27 H27A 109.4
C26 C27 H27B 109.4
C26 C27 C28 111.2(6)
H27A C27 H27B 108.0
H27A C27 C28 109.4
H27B C27 C28 109.4
C27 C28 H28A 109.5
C27 C28 H28B 109.5
C27 C28 C29 110.6(5)
H28A C28 H28B 108.1
H28A C28 C29 109.5
H28B C28 C29 109.5
C24 C29 C28 109.5(4)
C24 C29 H29A 109.8
C24 C29 H29B 109.8
C28 C29 H29A 109.8
C28 C29 H29B 109.8
H29A C29 H29B 108.2
P1 C30 H30A 106.3
P1 C30 C31 116.6(3)
P1 C30 C35 110.1(3)
H30A C30 C31 106.3
H30A C30 C35 106.3
C31 C30 C35 110.6(4)
C30 C31 H31A 109.5
C30 C31 H31B 109.5
C30 C31 C32 110.5(4)
H31A C31 H31B 108.1
H31A C31 C32 109.5
H31B C31 C32 109.5
C31 C32 H32A 109.2
C31 C32 H32B 109.2
C31 C32 C33 112.1(4)
H32A C32 H32B 107.9
H32A C32 C33 109.2
H32B C32 C33 109.2
C32 C33 H33A 109.4
C32 C33 H33B 109.4
C32 C33 C34 111.1(4)
H33A C33 H33B 108.0
H33A C33 C34 109.4
H33B C33 C34 109.4
C33 C34 H34A 109.2
C33 C34 H34B 109.2
C33 C34 C35 111.9(4)
H34A C34 H34B 107.9
H34A C34 C35 109.2
H34B C34 C35 109.2
C30 C35 C34 110.7(4)
C30 C35 H35A 109.5
C30 C35 H35B 109.5
C34 C35 H35A 109.5
C34 C35 H35B 109.5
H35A C35 H35B 108.1
S1 C36 F1 112.4(4)
S1 C36 F2 109.7(4)
S1 C36 F3 112.3(4)
F1 C36 F2 107.2(5)
F1 C36 F3 108.0(5)
F2 C36 F3 106.9(4)
P2 Au2 O5 177.50(8)
Au2 P2 C37 115.10(14)
Au2 P2 C60 112.29(14)
Au2 P2 C66 112.42(14)
C37 P2 C60 102.23(18)
C37 P2 C66 104.9(2)
C60 P2 C66 109.2(2)
O5 S2 O6 111.6(2)
O5 S2 O7 113.97(18)
O5 S2 C72 102.5(2)
O6 S2 O7 118.3(2)
O6 S2 C72 104.2(2)
O7 S2 C72 104.0(2)
Au2 O5 S2 120.26(18)
C58 O8 C59 118.3(4)
P2 C37 C38 118.7(3)
P2 C37 C52 127.2(3)
C38 C37 C52 113.2(3)
C37 C38 H38A 112.7
C37 C38 C39 106.6(3)
C37 C38 C51 104.5(3)
H38A C38 C39 112.7
H38A C38 C51 112.7
C39 C38 C51 107.1(3)
C38 C39 C40 127.0(4)
C38 C39 C44 112.0(4)
C40 C39 C44 121.0(4)
C39 C40 H40A 120.3
C39 C40 C41 119.4(5)
H40A C40 C41 120.3
C40 C41 H41A 120.2
C40 C41 C42 119.5(5)
H41A C41 C42 120.2
C41 C42 H42A 119.5
C41 C42 C43 120.9(5)
H42A C42 C43 119.5
C42 C43 H43A 120.2
C42 C43 C44 119.5(5)
H43A C43 C44 120.2
C39 C44 C43 119.6(5)
C39 C44 C45 112.5(4)
C43 C44 C45 127.9(4)
C44 C45 H45A 112.5
C44 C45 C46 107.1(4)
C44 C45 C52 105.7(3)
H45A C45 C46 112.5
H45A C45 C52 112.5
C46 C45 C52 106.2(3)
C45 C46 C47 126.9(4)
C45 C46 C51 112.6(4)
C47 C46 C51 120.5(4)
C46 C47 H47A 120.7
C46 C47 C48 118.6(5)
H47A C47 C48 120.7
C47 C48 H48A 119.7
C47 C48 C49 120.7(5)
H48A C48 C49 119.7
C48 C49 H49A 119.5
C48 C49 C50 120.9(5)
H49A C49 C50 119.5
C49 C50 H50A 120.8
C49 C50 C51 118.4(5)
H50A C50 C51 120.8
C38 C51 C46 112.2(4)
C38 C51 C50 126.9(4)
C46 C51 C50 120.9(4)
C37 C52 C45 112.9(4)
C37 C52 C53 128.7(4)
C45 C52 C53 118.3(4)
C52 C53 C54 121.5(4)
C52 C53 C58 119.3(4)
C54 C53 C58 119.2(4)
C53 C54 H54A 120.1
C53 C54 C55 119.9(5)
H54A C54 C55 120.1
C54 C55 H55A 120.0
C54 C55 C56 120.0(5)
H55A C55 C56 120.0
C55 C56 H56A 119.2
C55 C56 C57 121.6(5)
H56A C56 C57 119.2
C56 C57 H57A 120.6
C56 C57 C58 118.8(5)
H57A C57 C58 120.6
O8 C58 C53 114.2(4)
O8 C58 C57 125.2(5)
C53 C58 C57 120.5(5)
O8 C59 H59A 109.5
O8 C59 H59B 109.5
O8 C59 H59C 109.5
H59A C59 H59B 109.5
H59A C59 H59C 109.5
H59B C59 H59C 109.5
P2 C60 H60A 107.5
P2 C60 C61 110.8(3)
P2 C60 C65 113.6(3)
H60A C60 C61 107.5
H60A C60 C65 107.5
C61 C60 C65 109.7(4)
C60 C61 H61A 109.7
C60 C61 H61B 109.7
C60 C61 C62 109.9(4)
H61A C61 H61B 108.2
H61A C61 C62 109.7
H61B C61 C62 109.7
C61 C62 H62A 109.5
C61 C62 H62B 109.5
C61 C62 C63 110.7(4)
H62A C62 H62B 108.1
H62A C62 C63 109.5
H62B C62 C63 109.5
C62 C63 H63A 109.5
C62 C63 H63B 109.5
C62 C63 C64 110.9(4)
H63A C63 H63B 108.1
H63A C63 C64 109.5
H63B C63 C64 109.5
C63 C64 H64A 109.2
C63 C64 H64B 109.2
C63 C64 C65 111.9(4)
H64A C64 H64B 107.9
H64A C64 C65 109.2
H64B C64 C65 109.2
C60 C65 C64 111.5(4)
C60 C65 H65A 109.3
C60 C65 H65B 109.3
C64 C65 H65A 109.3
C64 C65 H65B 109.3
H65A C65 H65B 108.0
P2 C66 H66A 107.5
P2 C66 C67 114.8(3)
P2 C66 C71 110.9(3)
H66A C66 C67 107.5
H66A C66 C71 107.5
C67 C66 C71 108.5(4)
C66 C67 H67A 109.7
C66 C67 H67B 109.7
C66 C67 C68 109.9(4)
H67A C67 H67B 108.2
H67A C67 C68 109.7
H67B C67 C68 109.7
C67 C68 H68A 109.4
C67 C68 H68B 109.4
C67 C68 C69 111.2(5)
H68A C68 H68B 108.0
H68A C68 C69 109.4
H68B C68 C69 109.4
C68 C69 H69A 109.4
C68 C69 H69B 109.4
C68 C69 C70 111.3(5)
H69A C69 H69B 108.0
H69A C69 C70 109.4
H69B C69 C70 109.4
C69 C70 H70A 109.2
C69 C70 H70B 109.2
C69 C70 C71 111.9(5)
H70A C70 H70B 107.9
H70A C70 C71 109.2
H70B C70 C71 109.2
C66 C71 C70 110.2(4)
C66 C71 H71A 109.6
C66 C71 H71B 109.6
C70 C71 H71A 109.6
C70 C71 H71B 109.6
H71A C71 H71B 108.1
S2 C72 F4 110.3(4)
S2 C72 F5 111.5(4)
S2 C72 F6 111.0(4)
F4 C72 F5 108.5(4)
F4 C72 F6 107.2(5)
F5 C72 F6 108.2(4)

loop_
_geom_bond_atom_site_label_1
_geom_bond_atom_site_label_2
_geom_bond_distance
Au1 P1 2.2112(11)
Au1 O2 2.092(3)
P1 C1 1.795(5)
P1 C24 1.833(5)
P1 C30 1.822(4)
S1 O2 1.497(3)
S1 O3 1.421(3)
S1 O4 1.440(4)
S1 C36 1.786(6)
O1 C22 1.340(6)
O1 C23 1.395(7)
F1 C36 1.311(6)
F2 C36 1.356(6)
F3 C36 1.326(6)
C1 C2 1.548(6)
C1 C16 1.330(6)
C2 H2A 1.000
C2 C3 1.516(7)
C2 C15 1.533(6)
C3 C4 1.380(6)
C3 C8 1.399(6)
C4 H4A 0.950
C4 C5 1.397(7)
C5 H5A 0.950
C5 C6 1.380(7)
C6 H6A 0.950
C6 C7 1.383(7)
C7 H7A 0.950
C7 C8 1.374(6)
C8 C9 1.518(6)
C9 H9A 1.000
C9 C10 1.515(6)
C9 C16 1.541(6)
C10 C11 1.379(6)
C10 C15 1.385(6)
C11 H11A 0.950
C11 C12 1.390(7)
C12 H12A 0.950
C12 C13 1.367(7)
C13 H13A 0.950
C13 C14 1.396(7)
C14 H14A 0.950
C14 C15 1.372(6)
C16 C17 1.497(6)
C17 C18 1.371(7)
C17 C22 1.360(7)
C18 H18A 0.950
C18 C19 1.404(7)
C19 H19A 0.950
C19 C20 1.361(9)
C20 H20A 0.950
C20 C21 1.366(9)
C21 H21A 0.950
C21 C22 1.400(7)
C23 H23A 0.980
C23 H23B 0.980
C23 H23C 0.980
C24 H24A 1.000
C24 C25 1.533(7)
C24 C29 1.521(7)
C25 H25A 0.990
C25 H25B 0.990
C25 C26 1.500(8)
C26 H26A 0.990
C26 H26B 0.990
C26 C27 1.526(9)
C27 H27A 0.990
C27 H27B 0.990
C27 C28 1.518(9)
C28 H28A 0.990
C28 H28B 0.990
C28 C29 1.547(7)
C29 H29A 0.990
C29 H29B 0.990
C30 H30A 1.000
C30 C31 1.517(6)
C30 C35 1.544(6)
C31 H31A 0.990
C31 H31B 0.990
C31 C32 1.532(6)
C32 H32A 0.990
C32 H32B 0.990
C32 C33 1.501(7)
C33 H33A 0.990
C33 H33B 0.990
C33 C34 1.510(6)
C34 H34A 0.990
C34 H34B 0.990
C34 C35 1.519(7)
C35 H35A 0.990
C35 H35B 0.990
Au2 P2 2.2046(11)
Au2 O5 2.104(3)
P2 C37 1.797(4)
P2 C60 1.843(4)
P2 C66 1.821(5)
S2 O5 1.480(3)
S2 O6 1.425(3)
S2 O7 1.438(3)
S2 C72 1.799(6)
O8 C58 1.355(5)
O8 C59 1.420(6)
F4 C72 1.332(6)
F5 C72 1.323(6)
F6 C72 1.341(6)
C37 C38 1.555(5)
C37 C52 1.333(6)
C38 H38A 1.000
C38 C39 1.518(6)
C38 C51 1.523(6)
C39 C40 1.366(6)
C39 C44 1.403(6)
C40 H40A 0.950
C40 C41 1.392(6)
C41 H41A 0.950
C41 C42 1.395(7)
C42 H42A 0.950
C42 C43 1.375(7)
C43 H43A 0.950
C43 C44 1.381(6)
C44 C45 1.513(6)
C45 H45A 1.000
C45 C46 1.516(6)
C45 C52 1.542(5)
C46 C47 1.369(6)
C46 C51 1.393(6)
C47 H47A 0.950
C47 C48 1.396(7)
C48 H48A 0.950
C48 C49 1.377(7)
C49 H49A 0.950
C49 C50 1.379(7)
C50 H50A 0.950
C50 C51 1.382(6)
C52 C53 1.481(6)
C53 C54 1.383(6)
C53 C58 1.393(6)
C54 H54A 0.950
C54 C55 1.390(6)
C55 H55A 0.950
C55 C56 1.362(8)
C56 H56A 0.950
C56 C57 1.368(7)
C57 H57A 0.950
C57 C58 1.394(6)
C59 H59A 0.980
C59 H59B 0.980
C59 H59C 0.980
C60 H60A 1.000
C60 C61 1.536(6)
C60 C65 1.519(6)
C61 H61A 0.990
C61 H61B 0.990
C61 C62 1.522(6)
C62 H62A 0.990
C62 H62B 0.990
C62 C63 1.510(7)
C63 H63A 0.990
C63 H63B 0.990
C63 C64 1.517(7)
C64 H64A 0.990
C64 H64B 0.990
C64 C65 1.520(6)
C65 H65A 0.990
C65 H65B 0.990
C66 H66A 1.000
C66 C67 1.537(6)
C66 C71 1.527(6)
C67 H67A 0.990
C67 H67B 0.990
C67 C68 1.529(8)
C68 H68A 0.990
C68 H68B 0.990
C68 C69 1.499(8)
C69 H69A 0.990
C69 H69B 0.990
C69 C70 1.520(8)
C70 H70A 0.990
C70 H70B 0.990
C70 C71 1.516(7)
C71 H71A 0.990
C71 H71B 0.990

loop_
_geom_torsion_atom_site_label_1
_geom_torsion_atom_site_label_2
_geom_torsion_atom_site_label_3
_geom_torsion_atom_site_label_4
_geom_torsion
O3 S1 O2 Au1 -23.6(3)
O4 S1 O2 Au1 113.0(2)
C36 S1 O2 Au1 -135.8(2)
Au1 P1 C1 C2 -165.4(3)
Au1 P1 C1 C16 2.3(5)
C24 P1 C1 C2 -47.7(4)
C24 P1 C1 C16 120.0(4)
C30 P1 C1 C2 69.1(4)
C30 P1 C1 C16 -123.2(4)
P1 C1 C2 C3 -136.4(3)
P1 C1 C2 C15 111.9(4)
C16 C1 C2 C3 54.5(5)
C16 C1 C2 C15 -57.2(5)
C1 C2 C3 C4 126.2(4)
C1 C2 C3 C8 -54.5(4)
C15 C2 C3 C4 -122.0(4)
C15 C2 C3 C8 57.3(4)
C2 C3 C4 C5 179.9(4)
C8 C3 C4 C5 0.7(6)
C3 C4 C5 C6 -0.6(7)
C4 C5 C6 C7 0.5(7)
C5 C6 C7 C8 -0.5(6)
C6 C7 C8 C3 0.6(6)
C6 C7 C8 C9 -178.1(4)
C2 C3 C8 C7 180.0(4)
C2 C3 C8 C9 -1.2(5)
C4 C3 C8 C7 -0.7(6)
C4 C3 C8 C9 178.2(4)
C3 C8 C9 C10 -56.2(4)
C3 C8 C9 C16 56.7(4)
C7 C8 C9 C10 122.6(4)
C7 C8 C9 C16 -124.5(4)
C8 C9 C10 C11 -123.0(5)
C8 C9 C10 C15 57.2(5)
C16 C9 C10 C11 125.3(5)
C16 C9 C10 C15 -54.5(5)
C9 C10 C11 C12 179.8(4)
C15 C10 C11 C12 -0.5(7)
C10 C11 C12 C13 0.8(7)
C11 C12 C13 C14 -0.6(8)
C12 C13 C14 C15 0.2(7)
C13 C14 C15 C2 -179.4(4)
C13 C14 C15 C10 0.1(7)
C9 C10 C15 C2 -0.6(5)
C9 C10 C15 C14 179.8(4)
C11 C10 C15 C2 179.6(4)
C11 C10 C15 C14 0.1(7)
C1 C2 C15 C10 56.0(5)
C1 C2 C15 C14 -124.5(5)
C3 C2 C15 C10 -56.5(5)
C3 C2 C15 C14 123.0(5)
P1 C1 C16 C9 -166.5(3)
P1 C1 C16 C17 12.1(8)
C2 C1 C16 C9 2.1(6)
C2 C1 C16 C17 -179.4(5)
C8 C9 C16 C1 -57.9(5)
C8 C9 C16 C17 123.3(4)
C10 C9 C16 C1 54.3(5)
C10 C9 C16 C17 -124.4(5)
C1 C16 C17 C18 72.7(8)
C1 C16 C17 C22 -109.4(6)
C9 C16 C17 C18 -108.8(5)
C9 C16 C17 C22 69.1(6)
C16 C17 C18 C19 179.9(5)
C22 C17 C18 C19 1.9(8)
C17 C18 C19 C20 1.2(9)
C18 C19 C20 C21 -2.9(9)
C19 C20 C21 C22 1.5(9)
C23 O1 C22 C17 168.4(7)
C23 O1 C22 C21 -10.8(9)
C16 C17 C22 O1 -0.7(7)
C16 C17 C22 C21 178.6(5)
C18 C17 C22 O1 177.3(5)
C18 C17 C22 C21 -3.4(8)
C20 C21 C22 O1 -179.1(5)
C20 C21 C22 C17 1.7(9)
Au1 P1 C24 C25 50.6(4)
Au1 P1 C24 C29 -72.9(4)
C1 P1 C24 C25 -71.4(4)
C1 P1 C24 C29 165.0(3)
C30 P1 C24 C25 172.5(3)
C30 P1 C24 C29 49.0(4)
P1 C24 C25 C26 178.6(4)
C29 C24 C25 C26 -56.9(5)
C24 C25 C26 C27 55.0(7)
C25 C26 C27 C28 -55.4(7)
C26 C27 C28 C29 56.3(7)
P1 C24 C29 C28 179.5(4)
C25 C24 C29 C28 57.4(5)
C27 C28 C29 C24 -57.4(6)
Au1 P1 C30 C31 177.3(3)
Au1 P1 C30 C35 -55.7(3)
C1 P1 C30 C31 -54.8(4)
C1 P1 C30 C35 72.1(4)
C24 P1 C30 C31 56.7(4)
C24 P1 C30 C35 -176.3(3)
P1 C30 C31 C32 -177.7(3)
C35 C30 C31 C32 55.6(5)
C30 C31 C32 C33 -56.2(6)
C31 C32 C33 C34 55.5(6)
C32 C33 C34 C35 -55.4(6)
C33 C34 C35 C30 55.5(6)
P1 C30 C35 C34 174.0(3)
C31 C30 C35 C34 -55.8(5)
O2 S1 C36 F1 -57.2(5)
O2 S1 C36 F2 -176.5(3)
O2 S1 C36 F3 64.8(4)
O3 S1 C36 F1 -176.1(4)
O3 S1 C36 F2 64.6(4)
O3 S1 C36 F3 -54.1(5)
O4 S1 C36 F1 59.5(5)
O4 S1 C36 F2 -59.7(4)
O4 S1 C36 F3 -178.5(4)
O6 S2 O5 Au2 156.3(2)
O7 S2 O5 Au2 18.9(3)
C72 S2 O5 Au2 -92.7(3)
Au2 P2 C37 C38 -177.6(2)
Au2 P2 C37 C52 13.4(5)
C60 P2 C37 C38 60.4(3)
C60 P2 C37 C52 -108.6(4)
C66 P2 C37 C38 -53.5(3)
C66 P2 C37 C52 137.5(4)
P2 C37 C38 C39 135.7(3)
P2 C37 C38 C51 -111.2(3)
C52 C37 C38 C39 -53.8(5)
C52 C37 C38 C51 59.3(5)
C37 C38 C39 C40 -124.1(4)
C37 C38 C39 C44 55.4(4)
C51 C38 C39 C40 124.5(5)
C51 C38 C39 C44 -56.0(4)
C38 C39 C40 C41 179.6(4)
C44 C39 C40 C41 0.1(6)
C39 C40 C41 C42 0.0(7)
C40 C41 C42 C43 0.1(7)
C41 C42 C43 C44 -0.3(7)
C42 C43 C44 C39 0.4(6)
C42 C43 C44 C45 -179.0(4)
C38 C39 C44 C43 -179.9(4)
C38 C39 C44 C45 -0.4(5)
C40 C39 C44 C43 -0.3(6)
C40 C39 C44 C45 179.2(4)
C39 C44 C45 C46 56.5(4)
C39 C44 C45 C52 -56.4(4)
C43 C44 C45 C46 -124.1(5)
C43 C44 C45 C52 123.0(5)
C44 C45 C46 C47 126.6(5)
C44 C45 C46 C51 -56.0(5)
C52 C45 C46 C47 -120.9(5)
C52 C45 C46 C51 56.5(5)
C45 C46 C47 C48 177.0(4)
C51 C46 C47 C48 -0.2(7)
C46 C47 C48 C49 1.0(8)
C47 C48 C49 C50 -0.5(8)
C48 C49 C50 C51 -0.8(7)
C49 C50 C51 C38 -176.4(4)
C49 C50 C51 C46 1.6(7)
C45 C46 C51 C38 -0.5(5)
C45 C46 C51 C50 -178.7(4)
C47 C46 C51 C38 177.2(4)
C47 C46 C51 C50 -1.1(7)
C37 C38 C51 C46 -56.2(4)
C37 C38 C51 C50 121.9(5)
C39 C38 C51 C46 56.6(5)
C39 C38 C51 C50 -125.3(5)
P2 C37 C52 C45 166.0(3)
P2 C37 C52 C53 -14.0(7)
C38 C37 C52 C45 -3.6(5)
C38 C37 C52 C53 176.5(4)
C44 C45 C52 C37 59.1(5)
C44 C45 C52 C53 -120.9(4)
C46 C45 C52 C37 -54.4(5)
C46 C45 C52 C53 125.6(4)
C37 C52 C53 C54 -65.8(6)
C37 C52 C53 C58 117.1(5)
C45 C52 C53 C54 114.2(5)
C45 C52 C53 C58 -62.9(5)
C52 C53 C54 C55 -177.3(4)
C58 C53 C54 C55 -0.3(6)
C53 C54 C55 C56 0.4(7)
C54 C55 C56 C57 -0.8(8)
C55 C56 C57 C58 1.1(8)
C59 O8 C58 C53 -177.3(4)
C59 O8 C58 C57 1.9(7)
C52 C53 C58 O8 -3.0(6)
C52 C53 C58 C57 177.7(4)
C54 C53 C58 O8 179.9(4)
C54 C53 C58 C57 0.6(6)
C56 C57 C58 O8 179.8(4)
C56 C57 C58 C53 -1.0(7)
Au2 P2 C60 C61 -64.6(3)
Au2 P2 C60 C65 59.3(4)
C37 P2 C60 C61 59.3(3)
C37 P2 C60 C65 -176.7(3)
C66 P2 C60 C61 170.0(3)
C66 P2 C60 C65 -66.0(4)
P2 C60 C61 C62 -175.4(3)
C65 C60 C61 C62 58.4(5)
C60 C61 C62 C63 -59.3(5)
C61 C62 C63 C64 56.9(6)
C62 C63 C64 C65 -54.3(6)
P2 C60 C65 C64 179.4(4)
C61 C60 C65 C64 -56.1(5)
C63 C64 C65 C60 54.4(6)
Au2 P2 C66 C67 -44.5(4)
Au2 P2 C66 C71 78.9(3)
C37 P2 C66 C67 -170.2(3)
C37 P2 C66 C71 -46.8(3)
C60 P2 C66 C67 80.8(4)
C60 P2 C66 C71 -155.8(3)
P2 C66 C67 C68 -175.2(4)
C71 C66 C67 C68 60.1(6)
C66 C67 C68 C69 -58.4(6)
C67 C68 C69 C70 54.6(7)
C68 C69 C70 C71 -54.1(7)
C69 C70 C71 C66 56.8(6)
P2 C66 C71 C70 173.6(3)
C67 C66 C71 C70 -59.4(5)
O5 S2 C72 F4 179.6(4)
O5 S2 C72 F5 -59.8(4)
O5 S2 C72 F6 60.9(4)
O6 S2 C72 F4 -64.0(4)
O6 S2 C72 F5 56.6(4)
O6 S2 C72 F6 177.4(4)
O7 S2 C72 F4 60.6(4)
O7 S2 C72 F5 -178.8(3)
O7 S2 C72 F6 -58.0(4)
